data_9009368
loop_
_publ_author_name
'Giuseppetti, G.'
'Mazzi, F.'
'Tadini, C.'

_publ_section_title
;
 The crystal structure of monoclinic langbanite:
 (Mn,Ca,Fe,Mg)2+4(Mn,Fe)3+9Sb5+[O16(SiO4)2]
;
_journal_name_full 'Neues Jahrbuch fur Mineralogie, Monatshefte'
_journal_page_first 193
_journal_page_last 211
_journal_volume 1991
_journal_year 1991
_chemical_compound_source 'Langban, Sweden'
_chemical_formula_sum 'Ca0.79 Fe6.09 Mg0.14 Mn31.98 O72 Sb3 Si6'
_chemical_name_mineral Langbanite
_space_group_IT_number 12
_symmetry_space_group_name_Hall '-C 2y'
_symmetry_space_group_name_H-M 'C 1 2/m 1'
_cell_angle_alpha 90
_cell_angle_beta 90.03
_cell_angle_gamma 90
_cell_length_a 11.561
_cell_length_b 20.05
_cell_length_c 11.075
_cell_formula_units_Z 2
_cell_volume 2567.163
_database_code_amcsd 0014850
_exptl_crystal_density_diffrn 4.939
_cod_original_formula_sum 'Sb3 Mn31.98 Ca.79 Mg.14 Fe6.09 Si6 O72'
_cod_database_code 9009368

loop_
_space_group_symop_operation_xyz
x,y,z
1/2+x,1/2+y,z
x,-y,z
1/2+x,1/2-y,z
-x,y,-z
1/2-x,1/2+y,-z
-x,-y,-z
1/2-x,1/2-y,-z

loop_
_atom_site_aniso_label
_atom_site_aniso_U_11
_atom_site_aniso_U_22
_atom_site_aniso_U_33
_atom_site_aniso_U_12
_atom_site_aniso_U_13
_atom_site_aniso_U_23
Sba 0.00467 0.00503 0.00469 0.00000 -0.00149 0.00000
Sbb 0.00358 0.00550 0.00468 0.00000 -0.00155 0.00000
Mn1a 0.02301 0.01190 0.05750 0.00000 0.02853 0.00000
Ca1a 0.02301 0.01190 0.05750 0.00000 0.02853 0.00000
Mn1b 0.00584 0.00693 0.01143 0.00000 0.00057 0.00000
Mg1b 0.00584 0.00693 0.01143 0.00000 0.00057 0.00000
Mn1c 0.00527 0.00766 0.01099 0.00033 -0.00214 -0.00090
Mg1c 0.00527 0.00766 0.01099 0.00033 -0.00214 -0.00090
Mn1d 0.00760 0.01019 0.01761 -0.00082 -0.00469 0.00480
Ca1d 0.00760 0.01019 0.01761 -0.00082 -0.00469 0.00480
Mn2a 0.00639 0.00717 0.00529 0.00000 -0.00067 0.00000
Fe2a 0.00639 0.00717 0.00529 0.00000 -0.00067 0.00000
Mn2b 0.00395 0.00799 0.00524 0.00043 -0.00145 0.00025
Fe2b 0.00395 0.00799 0.00524 0.00043 -0.00145 0.00025
Mn2c 0.00576 0.00683 0.00563 -0.00059 -0.00144 0.00003
Fe2c 0.00576 0.00683 0.00563 -0.00059 -0.00144 0.00003
Mn2d 0.00513 0.00762 0.00585 0.00001 -0.00174 0.00019
Fe2d 0.00513 0.00762 0.00585 0.00001 -0.00174 0.00019
Mn2e 0.00534 0.00660 0.00528 -0.00040 -0.00173 -0.00025
Fe2e 0.00534 0.00660 0.00528 -0.00040 -0.00173 -0.00025
Mn3a 0.00598 0.00607 0.01309 0.00000 0.00294 0.00000
Fe3a 0.00598 0.00607 0.01309 0.00000 0.00294 0.00000
Mn3b 0.00363 0.00546 0.00899 0.00000 0.00008 0.00000
Fe3b 0.00363 0.00546 0.00899 0.00000 0.00008 0.00000
Mn3c 0.00314 0.00552 0.00884 0.00042 -0.00243 -0.00147
Fe3c 0.00314 0.00552 0.00884 0.00042 -0.00243 -0.00147
Mn3d 0.00361 0.00568 0.00861 -0.00007 -0.00267 0.00155
Fe3d 0.00361 0.00568 0.00861 -0.00007 -0.00267 0.00155
Mn4a 0.01218 0.00731 0.00730 0.00000 -0.00008 0.00000
Fe4a 0.01218 0.00731 0.00730 0.00000 -0.00008 0.00000
Mn4b 0.00601 0.01147 0.00790 0.00000 -0.00170 0.00000
Fe4b 0.00601 0.01147 0.00790 0.00000 -0.00170 0.00000
Sia 0.00732 0.00784 0.00661 0.00000 -0.00354 0.00000
Sib 0.00473 0.00731 0.00545 -0.00014 -0.00106 -0.00023
O1a 0.01490 0.01360 0.00800 0.00000 -0.00011 0.00000
O1b 0.00794 0.00949 0.00736 0.00095 -0.00125 0.00045
O2a 0.00600 0.01220 0.00900 0.00000 -0.00033 0.00000
O2b 0.00408 0.01418 0.00716 -0.00062 0.00171 -0.00125
O2c 0.01131 0.00791 0.00731 -0.00095 -0.00058 -0.00093
O2d 0.00866 0.00723 0.00807 0.00228 -0.00318 0.00132
O2e 0.01100 0.00966 0.00656 -0.00371 -0.00120 -0.00269
O3a 0.02230 0.00670 0.01320 0.00000 0.00140 0.00000
O3b 0.00871 0.01165 0.01302 0.00228 -0.00332 -0.00119
O4a 0.01070 0.02100 0.02520 0.00000 0.00430 0.00000
O4b 0.00734 0.02070 0.00993 -0.00076 -0.00534 0.00195
O4c 0.01830 0.01350 0.02450 -0.00235 -0.00645 -0.00637
O4d 0.01800 0.01114 0.01360 -0.00379 0.00346 0.00273
O4e 0.01600 0.01312 0.01260 0.00512 0.00074 -0.00295
O5a 0.00570 0.01050 0.00870 0.00000 0.00058 0.00000
O5b 0.00797 0.00888 0.00881 0.00039 -0.00100 -0.00018
O6a 0.00880 0.00590 0.00780 0.00000 -0.00334 0.00000
O6b 0.00550 0.00607 0.00706 -0.00007 -0.00078 0.00060
O6c 0.00274 0.00913 0.00939 0.00009 -0.00091 -0.00106
O6d 0.00586 0.00613 0.01325 -0.00285 -0.00429 -0.00023
O6e 0.00517 0.00876 0.00697 -0.00028 0.00194 -0.00161

loop_
_atom_site_label
_atom_site_fract_x
_atom_site_fract_y
_atom_site_fract_z
_atom_site_occupancy
_atom_site_U_iso_or_equiv
Sba 0.00000 0.00000 0.00000 1.00000 0.00481
Sbb 0.00000 0.32540 0.00000 1.00000 0.00456
Mn1a 0.50000 0.00000 0.00000 0.57000 0.03078
Ca1a 0.50000 0.00000 0.00000 0.43000 0.03078
Mn1b 0.50000 0.33700 0.00000 0.96000 0.00811
Mg1b 0.50000 0.33700 0.00000 0.04000 0.00811
Mn1c 0.25000 0.25000 0.00000 0.97000 0.00798
Mg1c 0.25000 0.25000 0.00000 0.03000 0.00798
Mn1d 0.25090 0.08570 0.00530 0.91000 0.01178
Ca1d 0.25090 0.08570 0.00530 0.09000 0.01178
Mn2a 0.81030 0.00000 0.26050 0.77000 0.00633
Fe2a 0.81030 0.00000 0.26050 0.23000 0.00633
Mn2b 0.84040 0.33330 0.27000 0.82000 0.00570
Fe2b 0.84040 0.33330 0.27000 0.18000 0.00570
Mn2c 0.08310 0.07850 0.27020 0.61000 0.00608
Fe2c 0.08310 0.07850 0.27020 0.39000 0.00608
Mn2d 0.09380 0.23740 0.26750 0.72000 0.00621
Fe2d 0.09380 0.23740 0.26750 0.28000 0.00621
Mn2e 0.07580 0.41300 0.26260 0.60000 0.00570
Fe2e 0.07580 0.41300 0.26260 0.40000 0.00570
Mn3a 0.50000 0.00000 0.50000 0.91000 0.00836
Fe3a 0.50000 0.00000 0.50000 0.09000 0.00836
Mn3b 0.50000 0.33890 0.50000 0.87000 0.00608
Fe3b 0.50000 0.33890 0.50000 0.13000 0.00608
Mn3c 0.25000 0.25000 0.50000 0.99000 0.00583
Fe3c 0.25000 0.25000 0.50000 0.01000 0.00583
Mn3d 0.25640 0.08360 0.50930 0.99000 0.00595
Fe3d 0.25640 0.08360 0.50930 0.01000 0.00595
Mn4a 0.00000 0.00000 0.50000 0.94000 0.00899
Fe4a 0.00000 0.00000 0.50000 0.06000 0.00899
Mn4b 0.00000 0.32850 0.50000 0.92000 0.00849
Fe4b 0.00000 0.32850 0.50000 0.08000 0.00849
Sia 0.33230 0.00000 0.23830 1.00000 0.00722
Sib 0.33270 0.33420 0.23930 1.00000 0.00583
O1a 0.33300 0.00000 0.09040 1.00000 0.01216
O1b 0.33270 0.33410 0.09110 1.00000 0.00823
O2a 0.84530 0.00000 0.08940 1.00000 0.00912
O2b 0.85500 0.32610 0.09550 1.00000 0.00849
O2c 0.06900 0.07340 0.09480 1.00000 0.00887
O2d 0.07760 0.25100 0.09250 1.00000 0.00798
O2e 0.07660 0.39820 0.09150 1.00000 0.00912
O3a 0.63290 0.00000 0.22080 1.00000 0.01406
O3b 0.68170 0.34780 0.23830 1.00000 0.01115
O4a 0.20180 0.00000 0.28520 1.00000 0.01900
O4b 0.46340 0.33760 0.29130 1.00000 0.01267
O4c 0.39710 0.06510 0.28910 1.00000 0.01874
O4d 0.27080 0.26800 0.29180 1.00000 0.01418
O4e 0.26330 0.39820 0.28970 1.00000 0.01393
O5a -0.02190 0.00000 0.29850 1.00000 0.00836
O5b 0.00960 0.32130 0.29780 1.00000 0.00861
O6a 0.78940 0.00000 0.43650 1.00000 0.00747
O6b 0.81170 0.33430 0.44750 1.00000 0.00621
O6c 0.10190 0.09210 0.44870 1.00000 0.00709
O6d 0.09970 0.22940 0.44720 1.00000 0.00836
O6e 0.09000 0.43000 0.43540 1.00000 0.00697

loop_
_cod_related_entry_id
_cod_related_entry_database
_cod_related_entry_code
1 AMCSD 0014850
